data_1557926
loop_
_publ_author_name
'Curbet, Idriss'
'Colombel-Rouen, Sophie'
'Manguin, Romane'
'Clermont, Anthony'
'Quelhas, Alexandre'
'M\"uller, Daniel S.'
'Roisnel, Thierry'
'Basl\'e, Olivier'
'Trolez, Yann'
'Mauduit, Marc'

_publ_section_title
;
 Expedient synthesis of conjugated triynes via alkyne metathesis
;
_journal_issue 19
_journal_name_full 'Chemical Science'
_journal_page_first 4934
_journal_page_last 4938
_journal_paper_doi 10.1039/D0SC01124J
_journal_volume 11
_journal_year 2020
_chemical_compound_source 'synthesis as described'
_chemical_formula_moiety 'C34 H26'
_chemical_formula_sum 'C34 H26'
_chemical_formula_weight 434.55
_space_group_crystal_system triclinic
_space_group_IT_number 2
_space_group_name_Hall '-P 1'
_space_group_name_H-M_alt 'P -1'
_atom_sites_solution_hydrogens geom
_atom_sites_solution_primary dual
_atom_sites_solution_secondary difmap
_audit_update_record
;
2019-06-04 deposited with the CCDC.	2020-04-27 downloaded from the CCDC.
;
_cell_angle_alpha 94.453(3)
_cell_angle_beta 104.612(3)
_cell_angle_gamma 98.456(3)
_cell_formula_units_Z 2
_cell_length_a 8.5611(8)
_cell_length_b 10.3957(10)
_cell_length_c 14.5334(13)
_cell_measurement_reflns_used 9937
_cell_measurement_temperature 150
_cell_measurement_theta_max 27.5185
_cell_measurement_theta_min 2.4961
_cell_measurement_wavelength 0.71073
_cell_volume 1229.1(2)
_computing_cell_refinement 'APEX3 (Bruker, 2015)'
_computing_data_collection 'SAINT (Bruker, 2014)'
_computing_data_reduction 'SAINT (Bruker, 2014)'
_computing_molecular_graphics 'SXGRAPH (L. Farrugia, 1999), Mercury (CSD, 2016)'
_computing_publication_material 'CRYSCALC (T. Roisnel, local program, 2019)'
_computing_structure_refinement 'SHELXL-2018_3 (Sheldrick, 2018)'
_computing_structure_solution 'SHELXT (G. Sheldrick, 2015)'
_diffrn_ambient_temperature 150
_diffrn_detector '(CMOS) PHOTON 100'
_diffrn_detector_area_resol_mean 10.4167
_diffrn_measured_fraction_theta_full 0.987
_diffrn_measured_fraction_theta_max 0.987
_diffrn_measurement_device_type 'D8 VENTURE Bruker AXS'
_diffrn_measurement_method 'rotation images'
_diffrn_radiation_monochromator 'multilayer monochromator'
_diffrn_radiation_probe x-ray
_diffrn_radiation_source 'Incoatec microfocus sealed tube'
_diffrn_radiation_type MoK\a
_diffrn_radiation_wavelength 0.71073
_diffrn_reflns_av_R_equivalents 0.0414
_diffrn_reflns_av_unetI/netI 0.0366
_diffrn_reflns_limit_h_max 11
_diffrn_reflns_limit_h_min -11
_diffrn_reflns_limit_k_max 13
_diffrn_reflns_limit_k_min -13
_diffrn_reflns_limit_l_max 18
_diffrn_reflns_limit_l_min -17
_diffrn_reflns_number 22961
_diffrn_reflns_theta_full 25.242
_diffrn_reflns_theta_max 27.482
_diffrn_reflns_theta_min 2.914
_diffrn_source_current 1.0
_diffrn_source_voltage 50.0
_exptl_absorpt_coefficient_mu 0.066
_exptl_absorpt_correction_T_max 0.996
_exptl_absorpt_correction_T_min 0.874
_exptl_absorpt_correction_type multi-scan
_exptl_absorpt_process_details
;
  [Sheldrick, G.M. (2014). SADABS Bruker AXS Inc., Madison, Wisconsin, USA]
;
_exptl_crystal_colour colourless
_exptl_crystal_density_diffrn 1.174
_exptl_crystal_description plate
_exptl_crystal_F_000 460
_exptl_crystal_size_max 0.350
_exptl_crystal_size_mid 0.240
_exptl_crystal_size_min 0.060
_refine_diff_density_max 0.321
_refine_diff_density_min -0.215
_refine_diff_density_rms 0.042
_refine_ls_extinction_method none
_refine_ls_goodness_of_fit_ref 1.034
_refine_ls_hydrogen_treatment constr
_refine_ls_matrix_type full
_refine_ls_number_parameters 310
_refine_ls_number_reflns 5570
_refine_ls_number_restraints 0
_refine_ls_restrained_S_all 1.034
_refine_ls_R_factor_all 0.0628
_refine_ls_R_factor_gt 0.0479
_refine_ls_shift/su_max 0.009
_refine_ls_shift/su_mean 0.000
_refine_ls_structure_factor_coef Fsqd
_refine_ls_weighting_details 'w=1/[\s^2^(Fo^2^)+(0.0496P)^2^+0.6251P] where P=(Fo^2^+2Fc^2^)/3'
_refine_ls_weighting_scheme calc
_refine_ls_wR_factor_gt 0.1201
_refine_ls_wR_factor_ref 0.1302
_reflns_Friedel_coverage 0.000
_reflns_number_gt 4477
_reflns_number_total 5570
_reflns_threshold_expression >2sigma(I)
_cod_data_source_file d0sc01124j2.cif
_cod_data_source_block IC726F2
_cod_depositor_comments
;Adding full bibliography for 1557923--1557928.cif.

 Adding full bibliography for 1557923--1557928.cif.
;
_cod_database_code 1557926

loop_
_space_group_symop_operation_xyz
'x, y, z'
'-x, -y, -z'

loop_
_atom_site_label
_atom_site_type_symbol
_atom_site_fract_x
_atom_site_fract_y
_atom_site_fract_z
_atom_site_U_iso_or_equiv
_atom_site_adp_type
_atom_site_occupancy
_atom_site_site_symmetry_order
_atom_site_calc_flag
_atom_site_refinement_flags_posn
_atom_site_refinement_flags_adp
_atom_site_refinement_flags_occupancy
_atom_site_disorder_assembly
_atom_site_disorder_group
C1 C 0.15346(15) 0.77478(13) 0.60417(9) 0.0197(3) Uani 1 1 d . . . . .
C2 C 0.20698(15) 0.78517(13) 0.51098(10) 0.0213(3) Uani 1 1 d . . . . .
C3 C 0.19351(18) 0.67099(15) 0.44985(11) 0.0285(3) Uani 1 1 d . . . . .
H3 H 0.154263 0.588313 0.466842 0.034 Uiso 1 1 calc R U . . .
C4 C 0.2372(2) 0.67798(17) 0.36442(11) 0.0347(4) Uani 1 1 d . . . . .
H4 H 0.226609 0.600160 0.322851 0.042 Uiso 1 1 calc R U . . .
C5 C 0.29621(19) 0.79770(18) 0.33962(11) 0.0352(4) Uani 1 1 d . . . . .
H5 H 0.325669 0.802185 0.281003 0.042 Uiso 1 1 calc R U . . .
C6 C 0.31219(18) 0.91061(17) 0.40012(11) 0.0330(3) Uani 1 1 d . . . . .
H6 H 0.354008 0.992730 0.383387 0.040 Uiso 1 1 calc R U . . .
C7 C 0.26734(17) 0.90497(14) 0.48573(10) 0.0258(3) Uani 1 1 d . . . . .
H7 H 0.278082 0.983217 0.526880 0.031 Uiso 1 1 calc R U . . .
C8 C 0.20258(16) 0.90742(13) 0.66898(9) 0.0206(3) Uani 1 1 d . . . . .
C9 C 0.36255(17) 0.94714(14) 0.72610(10) 0.0256(3) Uani 1 1 d . . . . .
H9 H 0.441326 0.891652 0.725961 0.031 Uiso 1 1 calc R U . . .
C10 C 0.40775(19) 1.06667(15) 0.78303(11) 0.0311(3) Uani 1 1 d . . . . .
H10 H 0.517081 1.092412 0.821853 0.037 Uiso 1 1 calc R U . . .
C11 C 0.2946(2) 1.14895(15) 0.78375(11) 0.0336(3) Uani 1 1 d . . . . .
H11 H 0.325685 1.230576 0.823346 0.040 Uiso 1 1 calc R U . . .
C12 C 0.1363(2) 1.11146(15) 0.72645(12) 0.0337(3) Uani 1 1 d . . . . .
H12 H 0.058452 1.167961 0.726067 0.040 Uiso 1 1 calc R U . . .
C13 C 0.09026(18) 0.99118(14) 0.66927(11) 0.0273(3) Uani 1 1 d . . . . .
H13 H -0.018913 0.966141 0.630087 0.033 Uiso 1 1 calc R U . . .
C14 C -0.03305(16) 0.72762(13) 0.58403(10) 0.0235(3) Uani 1 1 d . . . . .
C15 C -0.14028(18) 0.73021(16) 0.49545(12) 0.0323(3) Uani 1 1 d . . . . .
H15 H -0.098889 0.754928 0.443397 0.039 Uiso 1 1 calc R U . . .
C16 C -0.3092(2) 0.69656(18) 0.48241(15) 0.0445(4) Uani 1 1 d . . . . .
H16 H -0.382269 0.696891 0.421223 0.053 Uiso 1 1 calc R U . . .
C17 C -0.3700(2) 0.66295(17) 0.55797(16) 0.0465(5) Uani 1 1 d . . . . .
H17 H -0.484981 0.641524 0.549216 0.056 Uiso 1 1 calc R U . . .
C18 C -0.2640(2) 0.66040(17) 0.64631(15) 0.0420(4) Uani 1 1 d . . . . .
H18 H -0.306098 0.637362 0.698467 0.050 Uiso 1 1 calc R U . . .
C19 C -0.09536(19) 0.69145(15) 0.65950(12) 0.0323(3) Uani 1 1 d . . . . .
H19 H -0.022756 0.687893 0.720266 0.039 Uiso 1 1 calc R U . . .
C20 C 0.24067(17) 0.67889(13) 0.65720(10) 0.0231(3) Uani 1 1 d . . . . .
C21 C 0.32017(18) 0.60894(14) 0.70395(10) 0.0263(3) Uani 1 1 d . . . . .
C22 C 0.42067(18) 0.53670(14) 0.75918(11) 0.0266(3) Uani 1 1 d . . . . .
C23 C 0.51740(18) 0.48073(14) 0.80889(10) 0.0267(3) Uani 1 1 d . . . . .
C24 C 0.62986(18) 0.41749(14) 0.86392(10) 0.0266(3) Uani 1 1 d . . . . .
C25 C 0.72933(18) 0.36152(14) 0.91131(10) 0.0264(3) Uani 1 1 d . . . . .
C26 C 0.84463(19) 0.29297(14) 0.96790(10) 0.0275(3) Uani 1 1 d . . . . .
C27 C 0.7955(2) 0.21405(15) 1.03380(10) 0.0319(3) Uani 1 1 d . . . . .
C28 C 0.9092(2) 0.14702(17) 1.08766(11) 0.0380(4) Uani 1 1 d . . . . .
H28 H 0.877148 0.092595 1.131623 0.046 Uiso 1 1 calc R U . . .
C29 C 1.0681(2) 0.15792(18) 1.07855(12) 0.0418(4) Uani 1 1 d . . . . .
C30 C 1.1142(2) 0.23807(18) 1.01424(12) 0.0406(4) Uani 1 1 d . . . . .
H30 H 1.223212 0.246359 1.008488 0.049 Uiso 1 1 calc R U . . .
C31 C 1.00554(19) 0.30668(15) 0.95790(11) 0.0316(3) Uani 1 1 d . . . . .
C32 C 0.6257(2) 0.20345(19) 1.04691(12) 0.0413(4) Uani 1 1 d . . . . .
H32A H 0.545950 0.158243 0.988401 0.062 Uiso 1 1 calc R U . . .
H32B H 0.601997 0.291390 1.060130 0.062 Uiso 1 1 calc R U . . .
H32C H 0.618255 0.153825 1.100742 0.062 Uiso 1 1 calc R U . . .
C33 C 1.1876(3) 0.0826(2) 1.13775(14) 0.0600(6) Uani 1 1 d . . . . .
H33A H 1.153047 -0.011340 1.116082 0.090 Uiso 1 1 calc R U . . .
H33B H 1.189737 0.099228 1.205392 0.090 Uiso 1 1 calc R U . . .
H33C H 1.297448 0.111146 1.130062 0.090 Uiso 1 1 calc R U . . .
C34 C 1.0581(2) 0.39288(17) 0.88898(13) 0.0395(4) Uani 1 1 d . . . . .
H34A H 1.177730 0.406060 0.901665 0.059 Uiso 1 1 calc R U . . .
H34B H 1.023286 0.477746 0.897075 0.059 Uiso 1 1 calc R U . . .
H34C H 1.007747 0.351045 0.823239 0.059 Uiso 1 1 calc R U . . .

loop_
_atom_site_aniso_label
_atom_site_aniso_U_11
_atom_site_aniso_U_22
_atom_site_aniso_U_33
_atom_site_aniso_U_23
_atom_site_aniso_U_13
_atom_site_aniso_U_12
C1 0.0184(6) 0.0196(6) 0.0220(6) 0.0059(5) 0.0046(5) 0.0055(5)
C2 0.0160(6) 0.0266(7) 0.0218(6) 0.0057(5) 0.0036(5) 0.0068(5)
C3 0.0313(7) 0.0274(7) 0.0283(7) 0.0051(6) 0.0077(6) 0.0087(6)
C4 0.0393(9) 0.0405(9) 0.0273(8) 0.0013(7) 0.0104(7) 0.0155(7)
C5 0.0321(8) 0.0517(10) 0.0257(8) 0.0069(7) 0.0118(6) 0.0114(7)
C6 0.0264(7) 0.0420(9) 0.0309(8) 0.0119(7) 0.0084(6) 0.0011(6)
C7 0.0230(7) 0.0281(7) 0.0252(7) 0.0045(6) 0.0051(5) 0.0026(5)
C8 0.0222(6) 0.0204(6) 0.0198(6) 0.0057(5) 0.0060(5) 0.0029(5)
C9 0.0227(7) 0.0289(7) 0.0249(7) 0.0057(6) 0.0054(5) 0.0038(5)
C10 0.0288(7) 0.0337(8) 0.0261(7) 0.0027(6) 0.0042(6) -0.0036(6)
C11 0.0420(9) 0.0239(7) 0.0322(8) -0.0017(6) 0.0107(7) -0.0015(6)
C12 0.0374(8) 0.0253(7) 0.0397(9) 0.0031(6) 0.0104(7) 0.0096(6)
C13 0.0256(7) 0.0250(7) 0.0301(8) 0.0043(6) 0.0037(6) 0.0063(6)
C14 0.0202(6) 0.0187(6) 0.0319(7) 0.0011(5) 0.0075(5) 0.0041(5)
C15 0.0230(7) 0.0353(8) 0.0366(8) 0.0035(7) 0.0038(6) 0.0069(6)
C16 0.0218(8) 0.0470(10) 0.0567(11) -0.0034(9) -0.0019(7) 0.0074(7)
C17 0.0203(7) 0.0383(9) 0.0778(14) -0.0102(9) 0.0152(8) 0.0003(7)
C18 0.0339(9) 0.0364(9) 0.0622(12) 0.0015(8) 0.0289(9) 0.0005(7)
C19 0.0296(8) 0.0307(8) 0.0385(9) 0.0029(6) 0.0151(7) 0.0018(6)
C20 0.0232(6) 0.0232(7) 0.0246(7) 0.0056(5) 0.0078(5) 0.0053(5)
C21 0.0275(7) 0.0263(7) 0.0276(7) 0.0078(6) 0.0091(6) 0.0077(6)
C22 0.0292(7) 0.0247(7) 0.0286(7) 0.0084(6) 0.0097(6) 0.0078(6)
C23 0.0301(7) 0.0242(7) 0.0279(7) 0.0071(6) 0.0092(6) 0.0074(6)
C24 0.0306(7) 0.0239(7) 0.0264(7) 0.0053(6) 0.0072(6) 0.0071(6)
C25 0.0319(7) 0.0231(7) 0.0225(7) -0.0002(5) 0.0033(6) 0.0073(6)
C26 0.0338(8) 0.0249(7) 0.0209(7) -0.0025(5) -0.0007(6) 0.0123(6)
C27 0.0415(9) 0.0313(8) 0.0210(7) 0.0003(6) 0.0017(6) 0.0137(7)
C28 0.0527(10) 0.0385(9) 0.0220(7) 0.0047(6) 0.0011(7) 0.0210(8)
C29 0.0507(10) 0.0455(10) 0.0262(8) -0.0025(7) -0.0047(7) 0.0284(8)
C30 0.0352(9) 0.0483(10) 0.0346(9) -0.0078(7) -0.0010(7) 0.0208(8)
C31 0.0344(8) 0.0309(8) 0.0256(7) -0.0081(6) 0.0013(6) 0.0105(6)
C32 0.0476(10) 0.0511(10) 0.0289(8) 0.0120(7) 0.0107(7) 0.0156(8)
C33 0.0690(14) 0.0711(14) 0.0384(10) 0.0027(9) -0.0076(9) 0.0479(12)
C34 0.0366(9) 0.0405(9) 0.0385(9) -0.0049(7) 0.0075(7) 0.0071(7)

loop_
_atom_type_symbol
_atom_type_description
_atom_type_scat_dispersion_real
_atom_type_scat_dispersion_imag
_atom_type_scat_source
C C 0.0033 0.0016 'International Tables Vol C Tables 4.2.6.8 and 6.1.1.4'
H H 0.0000 0.0000 'International Tables Vol C Tables 4.2.6.8 and 6.1.1.4'

loop_
_geom_angle_atom_site_label_1
_geom_angle_atom_site_label_2
_geom_angle_atom_site_label_3
_geom_angle
_geom_angle_site_symmetry_1
_geom_angle_site_symmetry_3
_geom_angle_publ_flag
C20 C1 C2 107.83(10) . . ?
C20 C1 C14 108.79(11) . . ?
C2 C1 C14 111.95(11) . . ?
C20 C1 C8 107.62(11) . . ?
C2 C1 C8 111.18(11) . . ?
C14 C1 C8 109.34(10) . . ?
C7 C2 C3 119.05(13) . . ?
C7 C2 C1 121.81(12) . . ?
C3 C2 C1 119.14(12) . . ?
C4 C3 C2 120.27(14) . . ?
C4 C3 H3 119.9 . . ?
C2 C3 H3 119.9 . . ?
C5 C4 C3 120.27(15) . . ?
C5 C4 H4 119.9 . . ?
C3 C4 H4 119.9 . . ?
C6 C5 C4 119.86(15) . . ?
C6 C5 H5 120.1 . . ?
C4 C5 H5 120.1 . . ?
C5 C6 C7 120.40(15) . . ?
C5 C6 H6 119.8 . . ?
C7 C6 H6 119.8 . . ?
C2 C7 C6 120.14(14) . . ?
C2 C7 H7 119.9 . . ?
C6 C7 H7 119.9 . . ?
C13 C8 C9 118.61(13) . . ?
C13 C8 C1 120.95(12) . . ?
C9 C8 C1 120.41(12) . . ?
C10 C9 C8 120.63(14) . . ?
C10 C9 H9 119.7 . . ?
C8 C9 H9 119.7 . . ?
C9 C10 C11 120.42(14) . . ?
C9 C10 H10 119.8 . . ?
C11 C10 H10 119.8 . . ?
C12 C11 C10 119.50(14) . . ?
C12 C11 H11 120.3 . . ?
C10 C11 H11 120.3 . . ?
C11 C12 C13 120.24(14) . . ?
C11 C12 H12 119.9 . . ?
C13 C12 H12 119.9 . . ?
C8 C13 C12 120.60(14) . . ?
C8 C13 H13 119.7 . . ?
C12 C13 H13 119.7 . . ?
C15 C14 C19 119.27(14) . . ?
C15 C14 C1 122.04(13) . . ?
C19 C14 C1 118.49(13) . . ?
C14 C15 C16 120.18(16) . . ?
C14 C15 H15 119.9 . . ?
C16 C15 H15 119.9 . . ?
C17 C16 C15 120.17(17) . . ?
C17 C16 H16 119.9 . . ?
C15 C16 H16 119.9 . . ?
C16 C17 C18 119.92(15) . . ?
C16 C17 H17 120.0 . . ?
C18 C17 H17 120.0 . . ?
C17 C18 C19 120.28(17) . . ?
C17 C18 H18 119.9 . . ?
C19 C18 H18 119.9 . . ?
C14 C19 C18 120.16(16) . . ?
C14 C19 H19 119.9 . . ?
C18 C19 H19 119.9 . . ?
C21 C20 C1 175.07(15) . . ?
C20 C21 C22 175.71(16) . . ?
C23 C22 C21 175.47(16) . . ?
C22 C23 C24 178.58(16) . . ?
C25 C24 C23 179.20(16) . . ?
C24 C25 C26 178.74(17) . . ?
C31 C26 C27 121.15(13) . . ?
C31 C26 C25 119.59(14) . . ?
C27 C26 C25 119.25(14) . . ?
C28 C27 C26 118.41(15) . . ?
C28 C27 C32 120.54(15) . . ?
C26 C27 C32 121.05(13) . . ?
C29 C28 C27 121.57(17) . . ?
C29 C28 H28 119.2 . . ?
C27 C28 H28 119.2 . . ?
C28 C29 C30 118.87(14) . . ?
C28 C29 C33 120.00(18) . . ?
C30 C29 C33 121.13(18) . . ?
C29 C30 C31 122.14(17) . . ?
C29 C30 H30 118.9 . . ?
C31 C30 H30 118.9 . . ?
C30 C31 C26 117.84(16) . . ?
C30 C31 C34 121.21(15) . . ?
C26 C31 C34 120.94(14) . . ?
C27 C32 H32A 109.5 . . ?
C27 C32 H32B 109.5 . . ?
H32A C32 H32B 109.5 . . ?
C27 C32 H32C 109.5 . . ?
H32A C32 H32C 109.5 . . ?
H32B C32 H32C 109.5 . . ?
C29 C33 H33A 109.5 . . ?
C29 C33 H33B 109.5 . . ?
H33A C33 H33B 109.5 . . ?
C29 C33 H33C 109.5 . . ?
H33A C33 H33C 109.5 . . ?
H33B C33 H33C 109.5 . . ?
C31 C34 H34A 109.5 . . ?
C31 C34 H34B 109.5 . . ?
H34A C34 H34B 109.5 . . ?
C31 C34 H34C 109.5 . . ?
H34A C34 H34C 109.5 . . ?
H34B C34 H34C 109.5 . . ?

loop_
_geom_bond_atom_site_label_1
_geom_bond_atom_site_label_2
_geom_bond_distance
_geom_bond_site_symmetry_2
_geom_bond_publ_flag
C1 C20 1.4809(17) . ?
C1 C2 1.5419(18) . ?
C1 C14 1.5451(18) . ?
C1 C8 1.5470(19) . ?
C2 C7 1.389(2) . ?
C2 C3 1.398(2) . ?
C3 C4 1.388(2) . ?
C3 H3 0.9500 . ?
C4 C5 1.382(2) . ?
C4 H4 0.9500 . ?
C5 C6 1.379(2) . ?
C5 H5 0.9500 . ?
C6 C7 1.394(2) . ?
C6 H6 0.9500 . ?
C7 H7 0.9500 . ?
C8 C13 1.3894(19) . ?
C8 C9 1.3936(19) . ?
C9 C10 1.384(2) . ?
C9 H9 0.9500 . ?
C10 C11 1.385(2) . ?
C10 H10 0.9500 . ?
C11 C12 1.381(2) . ?
C11 H11 0.9500 . ?
C12 C13 1.392(2) . ?
C12 H12 0.9500 . ?
C13 H13 0.9500 . ?
C14 C15 1.385(2) . ?
C14 C19 1.389(2) . ?
C15 C16 1.397(2) . ?
C15 H15 0.9500 . ?
C16 C17 1.376(3) . ?
C16 H16 0.9500 . ?
C17 C18 1.377(3) . ?
C17 H17 0.9500 . ?
C18 C19 1.392(2) . ?
C18 H18 0.9500 . ?
C19 H19 0.9500 . ?
C20 C21 1.2010(19) . ?
C21 C22 1.3725(19) . ?
C22 C23 1.205(2) . ?
C23 C24 1.3704(19) . ?
C24 C25 1.204(2) . ?
C25 C26 1.4307(19) . ?
C26 C31 1.409(2) . ?
C26 C27 1.411(2) . ?
C27 C28 1.395(2) . ?
C27 C32 1.503(2) . ?
C28 C29 1.389(3) . ?
C28 H28 0.9500 . ?
C29 C30 1.391(3) . ?
C29 C33 1.516(2) . ?
C30 C31 1.395(2) . ?
C30 H30 0.9500 . ?
C31 C34 1.502(2) . ?
C32 H32A 0.9800 . ?
C32 H32B 0.9800 . ?
C32 H32C 0.9800 . ?
C33 H33A 0.9800 . ?
C33 H33B 0.9800 . ?
C33 H33C 0.9800 . ?
C34 H34A 0.9800 . ?
C34 H34B 0.9800 . ?
C34 H34C 0.9800 . ?

loop_
_geom_torsion_atom_site_label_1
_geom_torsion_atom_site_label_2
_geom_torsion_atom_site_label_3
_geom_torsion_atom_site_label_4
_geom_torsion
_geom_torsion_site_symmetry_1
_geom_torsion_site_symmetry_2
_geom_torsion_site_symmetry_3
_geom_torsion_site_symmetry_4
_geom_torsion_publ_flag
C20 C1 C2 C7 -127.00(13) . . . . ?
C14 C1 C2 C7 113.37(14) . . . . ?
C8 C1 C2 C7 -9.25(17) . . . . ?
C20 C1 C2 C3 53.40(16) . . . . ?
C14 C1 C2 C3 -66.24(15) . . . . ?
C8 C1 C2 C3 171.15(12) . . . . ?
C7 C2 C3 C4 -1.1(2) . . . . ?
C1 C2 C3 C4 178.49(13) . . . . ?
C2 C3 C4 C5 0.7(2) . . . . ?
C3 C4 C5 C6 0.2(2) . . . . ?
C4 C5 C6 C7 -0.8(2) . . . . ?
C3 C2 C7 C6 0.6(2) . . . . ?
C1 C2 C7 C6 -179.03(12) . . . . ?
C5 C6 C7 C2 0.4(2) . . . . ?
C20 C1 C8 C13 -144.23(13) . . . . ?
C2 C1 C8 C13 97.89(14) . . . . ?
C14 C1 C8 C13 -26.22(17) . . . . ?
C20 C1 C8 C9 37.87(16) . . . . ?
C2 C1 C8 C9 -80.01(15) . . . . ?
C14 C1 C8 C9 155.88(12) . . . . ?
C13 C8 C9 C10 1.0(2) . . . . ?
C1 C8 C9 C10 178.95(13) . . . . ?
C8 C9 C10 C11 -0.3(2) . . . . ?
C9 C10 C11 C12 -0.6(2) . . . . ?
C10 C11 C12 C13 0.7(2) . . . . ?
C9 C8 C13 C12 -0.9(2) . . . . ?
C1 C8 C13 C12 -178.79(13) . . . . ?
C11 C12 C13 C8 0.0(2) . . . . ?
C20 C1 C14 C15 -135.41(14) . . . . ?
C2 C1 C14 C15 -16.34(18) . . . . ?
C8 C1 C14 C15 107.32(15) . . . . ?
C20 C1 C14 C19 49.77(16) . . . . ?
C2 C1 C14 C19 168.83(12) . . . . ?
C8 C1 C14 C19 -67.51(15) . . . . ?
C19 C14 C15 C16 -0.1(2) . . . . ?
C1 C14 C15 C16 -174.88(14) . . . . ?
C14 C15 C16 C17 1.2(3) . . . . ?
C15 C16 C17 C18 -1.1(3) . . . . ?
C16 C17 C18 C19 -0.1(3) . . . . ?
C15 C14 C19 C18 -1.1(2) . . . . ?
C1 C14 C19 C18 173.88(14) . . . . ?
C17 C18 C19 C14 1.2(2) . . . . ?
C31 C26 C27 C28 -1.5(2) . . . . ?
C25 C26 C27 C28 179.40(14) . . . . ?
C31 C26 C27 C32 177.75(14) . . . . ?
C25 C26 C27 C32 -1.4(2) . . . . ?
C26 C27 C28 C29 0.9(2) . . . . ?
C32 C27 C28 C29 -178.34(16) . . . . ?
C27 C28 C29 C30 0.2(3) . . . . ?
C27 C28 C29 C33 -179.48(16) . . . . ?
C28 C29 C30 C31 -0.7(3) . . . . ?
C33 C29 C30 C31 178.95(16) . . . . ?
C29 C30 C31 C26 0.1(2) . . . . ?
C29 C30 C31 C34 179.91(15) . . . . ?
C27 C26 C31 C30 1.0(2) . . . . ?
C25 C26 C31 C30 -179.90(13) . . . . ?
C27 C26 C31 C34 -178.82(14) . . . . ?
C25 C26 C31 C34 0.3(2) . . . . ?
